data_7032807
loop_
_publ_author_name
'Zhang, Liyan'
'Sun, Liying'
'Li, Xinyuan'
'Tian, Yulan'
'Yuan, Guozan'

_publ_section_title
;
 Five 8-hydroxyquinolinate-based coordination polymers with tunable
 structures and photoluminescent properties for sensing nitroaromatics.
;
_journal_issue 1
_journal_name_full 'Dalton transactions (Cambridge, England : 2003)'
_journal_page_first 401
_journal_page_last 410
_journal_paper_doi 10.1039/c4dt02897j
_journal_volume 44
_journal_year 2015
_chemical_formula_sum 'C60 H42 Cd2 N9 O3'
_chemical_formula_weight 1161.82
_chemical_name_systematic
;
 ?
;
_space_group_crystal_system trigonal
_space_group_IT_number 148
_space_group_name_Hall '-R 3'
_space_group_name_H-M_alt 'R -3'
_symmetry_space_group_name_Hall '-R 3'
_symmetry_space_group_name_H-M 'R -3 :H'
_atom_sites_solution_hydrogens geom
_audit_creation_date 2014-10-05
_audit_creation_method
;
Olex2 1.2
(compiled 2014.09.19 svn.r3010 for OlexSys, GUI svn.r4874)
;
_cell_angle_alpha 90
_cell_angle_beta 90
_cell_angle_gamma 120
_cell_formula_units_Z 6
_cell_length_a 30.7574(16)
_cell_length_b 30.7574(16)
_cell_length_c 12.1006(12)
_cell_measurement_reflns_used 6895
_cell_measurement_temperature 296(2)
_cell_measurement_theta_max 27.35
_cell_measurement_theta_min 2.63
_cell_volume 9913.7(12)
_computing_molecular_graphics 'Olex2 (Dolomanov et al., 2009)'
_computing_publication_material 'Olex2 (Dolomanov et al., 2009)'
_computing_structure_refinement 'ShelXL (Sheldrick, 2008)'
_computing_structure_solution 'Bruker SHELXTL'
_diffrn_ambient_temperature 296.15
_diffrn_measured_fraction_theta_full 0.997
_diffrn_measured_fraction_theta_max 0.995
_diffrn_measurement_device_type 'CCD area detector'
_diffrn_measurement_method 'phi and omega scans'
_diffrn_radiation_monochromator graphite
_diffrn_radiation_type MoK\a
_diffrn_radiation_wavelength 0.71073
_diffrn_reflns_av_R_equivalents 0.0281
_diffrn_reflns_av_unetI/netI 0.0252
_diffrn_reflns_Laue_measured_fraction_full 0.997
_diffrn_reflns_Laue_measured_fraction_max 0.995
_diffrn_reflns_limit_h_max 39
_diffrn_reflns_limit_h_min -33
_diffrn_reflns_limit_k_max 39
_diffrn_reflns_limit_k_min -39
_diffrn_reflns_limit_l_max 15
_diffrn_reflns_limit_l_min -15
_diffrn_reflns_number 20753
_diffrn_reflns_point_group_measured_fraction_full 0.997
_diffrn_reflns_point_group_measured_fraction_max 0.995
_diffrn_reflns_theta_full 25.242
_diffrn_reflns_theta_max 27.478
_diffrn_reflns_theta_min 2.274
_exptl_absorpt_coefficient_mu 0.687
_exptl_absorpt_correction_T_max 0.9145
_exptl_absorpt_correction_T_min 0.6870
_exptl_absorpt_correction_type multi-scan
_exptl_crystal_colour yellow
_exptl_crystal_density_diffrn 1.168
_exptl_crystal_description bar
_exptl_crystal_F_000 3510
_exptl_crystal_size_max 0.58
_exptl_crystal_size_mid 0.2
_exptl_crystal_size_min 0.13
_platon_squeeze_details
;
;
_refine_diff_density_max 0.872
_refine_diff_density_min -0.312
_refine_diff_density_rms 0.063
_refine_ls_extinction_method none
_refine_ls_goodness_of_fit_ref 1.051
_refine_ls_hydrogen_treatment constr
_refine_ls_matrix_type full
_refine_ls_number_parameters 262
_refine_ls_number_reflns 5015
_refine_ls_number_restraints 0
_refine_ls_restrained_S_all 1.051
_refine_ls_R_factor_all 0.0354
_refine_ls_R_factor_gt 0.0278
_refine_ls_shift/su_max 0.001
_refine_ls_shift/su_mean 0.000
_refine_ls_structure_factor_coef Fsqd
_refine_ls_weighting_details
;
 w=1/[\s^2^(Fo^2^)+(0.0526P)^2^]
 where P=(Fo^2^+2Fc^2^)/3
;
_refine_ls_weighting_scheme calc
_refine_ls_wR_factor_gt 0.0815
_refine_ls_wR_factor_ref 0.0854
_reflns_Friedel_coverage 0.000
_reflns_number_gt 4106
_reflns_number_total 5015
_reflns_threshold_expression 'I > 2\s(I)'
_cod_data_source_file c4dt02897j2.cif
_cod_data_source_block platon-sr
_cod_depositor_comments 'Adding full bibliography for 7032803--7032807.cif.'
_cod_original_cell_volume 9913.7(14)
_cod_database_code 7032807
_shelxl_version_number 2013-2
_shelx_space_group_comment
;
The symmetry employed for this shelxl refinement is uniquely defined
by the following loop, which should always be used as a source of
symmetry information in preference to the above space-group names.
They are only intended as comments.
;
_shelx_estimated_absorpt_t_max 0.916
_shelx_estimated_absorpt_t_min 0.691
_olex2_refinement_description
;
1. Fixed Uiso
 At 1.2 times of:
  All C(H) groups
 At 1.5 times of:
  All C(H,H,H) groups
2. Others
 Sof(C20A)=Sof(H20A)=Sof(C19A)=Sof(H19A)=Sof(C18A)=Sof(H18A)=Sof(C17A)=
 Sof(H17A)=1-FVAR(1)
 Sof(C17)=Sof(H17)=Sof(C18)=Sof(H18)=Sof(C19)=Sof(H19)=Sof(C20)=Sof(H20)=FVAR(1)
3.a Me refined with riding coordinates:
 C1(H1A,H1B,H1C)
3.b Aromatic/amide H refined with riding coordinates:
 C3(H3), C4(H4), C9(H9), C12(H12), C13(H13), C14(H14), C15(H15), C17(H17),
 C18(H18), C19(H19), C20(H20), C20A(H20A), C19A(H19A), C18A(H18A), C17A(H17A)
;
_olex2_submission_special_instructions 'No special instructions were received'

loop_
_space_group_symop_operation_xyz
'x, y, z'
'-y, x-y, z'
'-x+y, -x, z'
'x+2/3, y+1/3, z+1/3'
'-y+2/3, x-y+1/3, z+1/3'
'-x+y+2/3, -x+1/3, z+1/3'
'x+1/3, y+2/3, z+2/3'
'-y+1/3, x-y+2/3, z+2/3'
'-x+y+1/3, -x+2/3, z+2/3'
'-x, -y, -z'
'y, -x+y, -z'
'x-y, x, -z'
'-x+2/3, -y+1/3, -z+1/3'
'y+2/3, -x+y+1/3, -z+1/3'
'x-y+2/3, x+1/3, -z+1/3'
'-x+1/3, -y+2/3, -z+2/3'
'y+1/3, -x+y+2/3, -z+2/3'
'x-y+1/3, x+2/3, -z+2/3'

loop_
_atom_site_label
_atom_site_type_symbol
_atom_site_fract_x
_atom_site_fract_y
_atom_site_fract_z
_atom_site_U_iso_or_equiv
_atom_site_adp_type
_atom_site_occupancy
_atom_site_site_symmetry_order
_atom_site_calc_flag
_atom_site_refinement_flags_posn
_atom_site_refinement_flags_adp
_atom_site_refinement_flags_occupancy
_atom_site_disorder_assembly
_atom_site_disorder_group
Cd1 Cd -0.1667 0.1667 0.1667 0.03151(8) Uani 1 2 d S T P . .
O1 O -0.16329(5) 0.09675(5) 0.16107(12) 0.0385(3) Uani 1 1 d . . . . .
N1 N -0.23138(6) 0.10724(6) 0.28348(16) 0.0399(4) Uani 1 1 d . . . . .
C1 C -0.27171(13) 0.15673(13) 0.3151(3) 0.0936(13) Uani 1 1 d . . . . .
H1A H -0.2493 0.1762 0.2567 0.140 Uiso 1 1 calc R . . . .
H1B H -0.2641 0.1770 0.3803 0.140 Uiso 1 1 calc R . . . .
H1C H -0.3057 0.1455 0.2929 0.140 Uiso 1 1 calc R . . . .
Cd2 Cd 0.0000 0.0000 0.0000 0.02467(9) Uani 1 6 d S T P . .
N2 N -0.05645(6) 0.01495(6) 0.10547(14) 0.0335(4) Uani 1 1 d . . . . .
C2 C -0.26567(10) 0.11221(10) 0.3390(2) 0.0605(7) Uani 1 1 d . . . . .
N3 N -0.30362(8) -0.11170(8) 0.67838(17) 0.0531(5) Uani 1 1 d . . . . .
C3 C -0.29515(13) 0.07732(12) 0.4201(3) 0.0913(13) Uani 1 1 d . . . . .
H3 H -0.3196 0.0810 0.4572 0.110 Uiso 1 1 calc R . . . .
C4 C -0.28810(12) 0.03831(12) 0.4446(3) 0.0821(11) Uani 1 1 d . . . . .
H4 H -0.3074 0.0157 0.4995 0.099 Uiso 1 1 calc R . . . .
C5 C -0.25178(8) 0.03171(8) 0.3876(2) 0.0445(5) Uani 1 1 d . . . . .
C6 C -0.22456(7) 0.06759(7) 0.30480(17) 0.0339(4) Uani 1 1 d . . . . .
C7 C -0.18620(7) 0.06480(7) 0.23878(16) 0.0305(4) Uani 1 1 d . . . . .
C8 C -0.17525(7) 0.02678(7) 0.26643(17) 0.0331(4) Uani 1 1 d . . . . .
C9 C -0.20229(8) -0.00715(8) 0.35160(18) 0.0425(5) Uani 1 1 d . . . . .
H9 H -0.1942 -0.0318 0.3684 0.051 Uiso 1 1 calc R . . . .
C10 C -0.23969(9) -0.00647(8) 0.4116(2) 0.0460(6) Uani 1 1 d . . . . .
C11 C -0.13442(7) 0.02338(7) 0.20984(17) 0.0324(4) Uani 1 1 d . . . . .
C12 C -0.12026(8) 0.03849(7) 0.10065(17) 0.0359(4) Uani 1 1 d . . . . .
H12 H -0.1366 0.0518 0.0601 0.043 Uiso 1 1 calc R . . . .
C13 C -0.08218(8) 0.03374(8) 0.05287(18) 0.0371(5) Uani 1 1 d . . . . .
H13 H -0.0737 0.0441 -0.0200 0.045 Uiso 1 1 calc R . . . .
C14 C -0.07029(8) 0.00037(9) 0.2090(2) 0.0447(5) Uani 1 1 d . . . . .
H14 H -0.0536 -0.0131 0.2473 0.054 Uiso 1 1 calc R . . . .
C15 C -0.10777(9) 0.00388(9) 0.2637(2) 0.0461(6) Uani 1 1 d . . . . .
H15 H -0.1153 -0.0068 0.3367 0.055 Uiso 1 1 calc R . . . .
C16 C -0.26355(9) -0.04299(9) 0.5027(2) 0.0492(6) Uani 1 1 d . . . . .
C17 C -0.23155(12) -0.04956(13) 0.5787(3) 0.0599(10) Uani 0.770(3) 1 d . . . A 1
H17 H -0.1968 -0.0309 0.5712 0.072 Uiso 0.770(3) 1 calc R . . A 1
C18 C -0.25286(13) -0.08384(13) 0.6626(3) 0.0605(10) Uani 0.770(3) 1 d . . . A 1
H18 H -0.2319 -0.0883 0.7108 0.073 Uiso 0.770(3) 1 calc R . . A 1
C19 C -0.33148(13) -0.10397(14) 0.6119(3) 0.0576(10) Uani 0.770(3) 1 d . . . A 1
H19 H -0.3660 -0.1218 0.6235 0.069 Uiso 0.770(3) 1 calc R . . A 1
C20 C -0.31343(13) -0.07065(14) 0.5237(3) 0.0603(10) Uani 0.770(3) 1 d . . . A 1
H20 H -0.3360 -0.0673 0.4783 0.072 Uiso 0.770(3) 1 calc R . . A 1
C20A C -0.2817(5) -0.0965(4) 0.4828(10) 0.070(4) Uani 0.230(3) 1 d . . . A 2
H20A H -0.2800 -0.1086 0.4134 0.084 Uiso 0.230(3) 1 calc R . . A 2
C19A C -0.3006(5) -0.1265(5) 0.5696(10) 0.069(4) Uani 0.230(3) 1 d . . . A 2
H19A H -0.3130 -0.1606 0.5577 0.083 Uiso 0.230(3) 1 calc R . . A 2
C18A C -0.2989(6) -0.0684(6) 0.6779(10) 0.075(4) Uani 0.230(3) 1 d . . . A 2
H18A H -0.3116 -0.0601 0.7390 0.090 Uiso 0.230(3) 1 calc R . . A 2
C17A C -0.2770(6) -0.0320(5) 0.5971(11) 0.072(4) Uani 0.230(3) 1 d . . . A 2
H17A H -0.2719 0.0001 0.6093 0.086 Uiso 0.230(3) 1 calc R . . A 2

loop_
_atom_site_aniso_label
_atom_site_aniso_U_11
_atom_site_aniso_U_22
_atom_site_aniso_U_33
_atom_site_aniso_U_23
_atom_site_aniso_U_13
_atom_site_aniso_U_12
Cd1 0.03212(12) 0.03247(12) 0.03329(13) 0.00470(8) -0.00260(8) 0.01867(9)
O1 0.0449(8) 0.0402(8) 0.0398(8) 0.0131(6) 0.0152(7) 0.0284(7)
N1 0.0382(10) 0.0406(10) 0.0476(11) 0.0095(8) 0.0116(8) 0.0248(8)
C1 0.102(3) 0.086(2) 0.132(3) 0.048(2) 0.068(2) 0.077(2)
Cd2 0.02201(11) 0.02201(11) 0.02999(18) 0.000 0.000 0.01101(5)
N2 0.0319(8) 0.0351(9) 0.0374(10) 0.0006(7) 0.0052(7) 0.0197(7)
C2 0.0620(16) 0.0608(16) 0.0785(19) 0.0233(14) 0.0326(14) 0.0457(14)
N3 0.0577(13) 0.0498(12) 0.0533(13) 0.0212(10) 0.0236(10) 0.0279(10)
C3 0.096(2) 0.085(2) 0.126(3) 0.052(2) 0.080(2) 0.071(2)
C4 0.090(2) 0.077(2) 0.104(3) 0.0488(18) 0.070(2) 0.0601(18)
C5 0.0449(12) 0.0447(12) 0.0510(14) 0.0152(10) 0.0207(10) 0.0276(11)
C6 0.0307(10) 0.0359(10) 0.0382(12) 0.0045(8) 0.0074(8) 0.0190(9)
C7 0.0304(10) 0.0318(10) 0.0303(10) 0.0016(8) 0.0041(8) 0.0164(8)
C8 0.0321(10) 0.0333(10) 0.0358(11) 0.0060(8) 0.0085(8) 0.0179(9)
C9 0.0475(12) 0.0412(12) 0.0467(13) 0.0149(10) 0.0132(10) 0.0282(11)
C10 0.0478(13) 0.0452(13) 0.0495(14) 0.0194(10) 0.0219(11) 0.0267(11)
C11 0.0325(10) 0.0292(10) 0.0380(11) 0.0022(8) 0.0046(8) 0.0174(8)
C12 0.0383(11) 0.0394(11) 0.0383(12) 0.0057(9) 0.0045(9) 0.0256(9)
C13 0.0403(11) 0.0425(11) 0.0337(11) 0.0041(9) 0.0067(9) 0.0245(10)
C14 0.0454(13) 0.0560(14) 0.0464(14) 0.0083(11) 0.0024(10) 0.0355(11)
C15 0.0494(13) 0.0628(15) 0.0406(13) 0.0151(11) 0.0125(10) 0.0388(12)
C16 0.0559(14) 0.0492(14) 0.0500(15) 0.0197(11) 0.0262(12) 0.0319(12)
C17 0.0440(18) 0.064(2) 0.066(2) 0.0275(18) 0.0148(16) 0.0224(16)
C18 0.0490(19) 0.067(2) 0.062(2) 0.0306(18) 0.0142(16) 0.0264(17)
C19 0.0416(18) 0.062(2) 0.065(2) 0.0264(19) 0.0195(16) 0.0227(17)
C20 0.0467(19) 0.068(2) 0.066(2) 0.0304(19) 0.0125(17) 0.0287(18)
C20A 0.111(11) 0.051(7) 0.044(7) 0.006(5) 0.022(7) 0.037(7)
C19A 0.111(11) 0.047(7) 0.056(8) 0.020(5) 0.030(7) 0.044(7)
C18A 0.109(12) 0.093(11) 0.031(6) 0.021(6) 0.035(7) 0.056(10)
C17A 0.104(11) 0.043(6) 0.077(9) 0.019(6) 0.032(8) 0.044(7)

loop_
_atom_type_symbol
_atom_type_description
_atom_type_scat_dispersion_real
_atom_type_scat_dispersion_imag
_atom_type_scat_source
C C 0.0033 0.0016 'International Tables Vol C Tables 4.2.6.8 and 6.1.1.4'
H H 0.0000 0.0000 'International Tables Vol C Tables 4.2.6.8 and 6.1.1.4'
N N 0.0061 0.0033 'International Tables Vol C Tables 4.2.6.8 and 6.1.1.4'
O O 0.0106 0.0060 'International Tables Vol C Tables 4.2.6.8 and 6.1.1.4'
Cd Cd -0.8075 1.2024 'International Tables Vol C Tables 4.2.6.8 and 6.1.1.4'

loop_
_geom_angle_atom_site_label_1
_geom_angle_atom_site_label_2
_geom_angle_atom_site_label_3
_geom_angle
_geom_angle_site_symmetry_1
_geom_angle_site_symmetry_3
O1 Cd1 O1 180.00(7) 13_455 .
O1 Cd1 N1 107.56(5) . 13_455
O1 Cd1 N1 72.44(5) . .
O1 Cd1 N1 72.44(5) 13_455 13_455
O1 Cd1 N1 107.56(5) 13_455 .
O1 Cd1 N3 88.30(6) 13_455 5_454
O1 Cd1 N3 88.30(6) . 11_556
O1 Cd1 N3 91.70(6) . 5_454
O1 Cd1 N3 91.70(6) 13_455 11_556
N1 Cd1 N1 180.0 13_455 .
N1 Cd1 N3 88.14(7) . 11_556
N1 Cd1 N3 91.86(7) . 5_454
N1 Cd1 N3 88.14(7) 13_455 5_454
N1 Cd1 N3 91.86(7) 13_455 11_556
N3 Cd1 N3 180.0 5_454 11_556
C7 O1 Cd1 116.59(11) . .
C2 N1 Cd1 128.47(15) . .
C2 N1 C6 119.76(19) . .
C6 N1 Cd1 110.88(12) . .
H1A C1 H1B 109.5 . .
H1A C1 H1C 109.5 . .
H1B C1 H1C 109.5 . .
C2 C1 H1A 109.5 . .
C2 C1 H1B 109.5 . .
C2 C1 H1C 109.5 . .
N2 Cd2 N2 93.89(6) 2 .
N2 Cd2 N2 180.0 . 10
N2 Cd2 N2 93.89(6) 3 .
N2 Cd2 N2 86.11(6) 2 10
N2 Cd2 N2 180.00(10) 11 2
N2 Cd2 N2 93.89(6) 11 12
N2 Cd2 N2 86.11(6) 12 .
N2 Cd2 N2 86.11(6) 3 10
N2 Cd2 N2 93.89(6) 11 10
N2 Cd2 N2 86.11(6) 11 3
N2 Cd2 N2 93.89(6) 12 10
N2 Cd2 N2 180.00(15) 12 3
N2 Cd2 N2 86.11(6) 2 12
N2 Cd2 N2 86.11(6) 11 .
N2 Cd2 N2 93.89(6) 2 3
C13 N2 Cd2 118.08(13) . .
C14 N2 Cd2 125.67(13) . .
C14 N2 C13 115.62(17) . .
N1 C2 C1 118.6(2) . .
N1 C2 C3 121.0(2) . .
C3 C2 C1 120.4(2) . .
C18 N3 Cd1 117.89(19) . 9_445
C19 N3 Cd1 124.85(18) . 9_445
C19 N3 C18 117.1(2) . .
C19A N3 Cd1 124.7(5) . 9_445
C18A N3 Cd1 123.6(5) . 9_445
C18A N3 C19A 110.2(7) . .
C2 C3 H3 119.9 . .
C4 C3 C2 120.2(2) . .
C4 C3 H3 119.9 . .
C3 C4 H4 119.7 . .
C3 C4 C5 120.6(2) . .
C5 C4 H4 119.7 . .
C4 C5 C6 115.9(2) . .
C4 C5 C10 124.7(2) . .
C6 C5 C10 119.36(18) . .
N1 C6 C5 122.50(18) . .
N1 C6 C7 116.04(17) . .
C5 C6 C7 121.44(18) . .
O1 C7 C6 120.31(17) . .
O1 C7 C8 122.71(17) . .
C8 C7 C6 116.97(17) . .
C7 C8 C11 120.82(17) . .
C9 C8 C7 119.45(17) . .
C9 C8 C11 119.69(17) . .
C8 C9 H9 117.7 . .
C10 C9 C8 124.58(19) . .
C10 C9 H9 117.7 . .
C5 C10 C16 122.79(19) . .
C9 C10 C5 118.08(19) . .
C9 C10 C16 119.0(2) . .
C12 C11 C8 123.30(17) . .
C15 C11 C8 121.05(18) . .
C15 C11 C12 115.64(18) . .
C11 C12 H12 119.9 . .
C13 C12 C11 120.13(19) . .
C13 C12 H12 119.9 . .
N2 C13 C12 123.97(19) . .
N2 C13 H13 118.0 . .
C12 C13 H13 118.0 . .
N2 C14 H14 117.8 . .
N2 C14 C15 124.4(2) . .
C15 C14 H14 117.8 . .
C11 C15 H15 119.9 . .
C14 C15 C11 120.2(2) . .
C14 C15 H15 119.9 . .
C17 C16 C10 118.0(2) . .
C20 C16 C10 126.3(3) . .
C20 C16 C17 115.6(2) . .
C20A C16 C10 119.6(5) . .
C17A C16 C10 123.5(5) . .
C17A C16 C20A 116.0(7) . .
C16 C17 H17 120.5 . .
C18 C17 C16 119.0(3) . .
C18 C17 H17 120.5 . .
N3 C18 C17 122.8(3) . .
N3 C18 H18 118.6 . .
C17 C18 H18 118.6 . .
N3 C19 H19 117.9 . .
N3 C19 C20 124.2(3) . .
C20 C19 H19 117.9 . .
C16 C20 C19 121.1(3) . .
C16 C20 H20 119.4 . .
C19 C20 H20 119.4 . .
C16 C20A H20A 122.0 . .
C19A C20A C16 116.0(10) . .
C19A C20A H20A 122.0 . .
N3 C19A H19A 116.9 . .
C20A C19A N3 126.2(10) . .
C20A C19A H19A 116.9 . .
N3 C18A H18A 116.2 . .
N3 C18A C17A 127.6(11) . .
C17A C18A H18A 116.2 . .
C16 C17A C18A 119.6(10) . .
C16 C17A H17A 120.2 . .
C18A C17A H17A 120.2 . .

loop_
_geom_bond_atom_site_label_1
_geom_bond_atom_site_label_2
_geom_bond_distance
_geom_bond_site_symmetry_2
Cd1 O1 2.2054(13) 13_455
Cd1 O1 2.2052(13) .
Cd1 N1 2.3795(17) 13_455
Cd1 N1 2.3796(17) .
Cd1 N3 2.3799(19) 5_454
Cd1 N3 2.3799(19) 11_556
O1 C7 1.286(2) .
N1 C2 1.322(3) .
N1 C6 1.361(2) .
C1 H1A 0.9600 .
C1 H1B 0.9600 .
C1 H1C 0.9600 .
C1 C2 1.499(4) .
Cd2 N2 2.3778(15) .
Cd2 N2 2.3777(15) 3
Cd2 N2 2.3778(15) 10
Cd2 N2 2.3776(15) 2
Cd2 N2 2.3776(15) 11
Cd2 N2 2.3777(15) 12
N2 C13 1.350(3) .
N2 C14 1.327(3) .
C2 C3 1.402(4) .
N3 Cd1 2.3800(19) 9_445
N3 C18 1.368(4) .
N3 C19 1.281(4) .
N3 C19A 1.412(12) .
N3 C18A 1.266(15) .
C3 H3 0.9300 .
C3 C4 1.355(4) .
C4 H4 0.9300 .
C4 C5 1.411(3) .
C5 C6 1.414(3) .
C5 C10 1.428(3) .
C6 C7 1.462(3) .
C7 C8 1.410(3) .
C8 C9 1.405(3) .
C8 C11 1.479(3) .
C9 H9 0.9300 .
C9 C10 1.369(3) .
C10 C16 1.480(3) .
C11 C12 1.396(3) .
C11 C15 1.396(3) .
C12 H12 0.9300 .
C12 C13 1.378(3) .
C13 H13 0.9300 .
C14 H14 0.9300 .
C14 C15 1.380(3) .
C15 H15 0.9300 .
C16 C17 1.433(4) .
C16 C20 1.356(4) .
C16 C20A 1.471(12) .
C16 C17A 1.316(13) .
C17 H17 0.9300 .
C17 C18 1.371(4) .
C18 H18 0.9300 .
C19 H19 0.9300 .
C19 C20 1.389(4) .
C20 H20 0.9300 .
C20A H20A 0.9300 .
C20A C19A 1.325(15) .
C19A H19A 0.9300 .
C18A H18A 0.9300 .
C18A C17A 1.382(16) .
C17A H17A 0.9300 .

loop_
_geom_torsion_atom_site_label_1
_geom_torsion_atom_site_label_2
_geom_torsion_atom_site_label_3
_geom_torsion_atom_site_label_4
_geom_torsion
_geom_torsion_site_symmetry_1
Cd1 O1 C7 C6 18.4(2) .
Cd1 O1 C7 C8 -160.03(15) .
Cd1 N1 C2 C1 10.8(4) .
Cd1 N1 C2 C3 -167.9(3) .
Cd1 N1 C6 C5 167.89(17) .
Cd1 N1 C6 C7 -10.5(2) .
Cd1 N3 C18 C17 -177.4(3) 9_445
Cd1 N3 C19 C20 178.0(3) 9_445
Cd1 N3 C19A C20A -176.0(12) 9_445
Cd1 N3 C18A C17A 172.3(12) 9_445
O1 C7 C8 C9 -179.3(2) .
O1 C7 C8 C11 3.1(3) .
N1 C2 C3 C4 1.4(6) .
N1 C6 C7 O1 -4.3(3) .
N1 C6 C7 C8 174.27(19) .
C1 C2 C3 C4 -177.2(4) .
Cd2 N2 C13 C12 171.88(16) .
Cd2 N2 C14 C15 -171.42(19) .
N2 C14 C15 C11 0.7(4) .
C2 N1 C6 C5 -2.2(4) .
C2 N1 C6 C7 179.4(2) .
C2 C3 C4 C5 -1.2(6) .
N3 C19 C20 C16 -0.8(6) .
N3 C18A C17A C16 8(2) .
C3 C4 C5 C6 -0.6(5) .
C3 C4 C5 C10 176.3(3) .
C4 C5 C6 N1 2.3(4) .
C4 C5 C6 C7 -179.3(3) .
C4 C5 C10 C9 -177.8(3) .
C4 C5 C10 C16 -1.7(4) .
C5 C6 C7 O1 177.3(2) .
C5 C6 C7 C8 -4.1(3) .
C5 C10 C16 C17 -129.5(3) .
C5 C10 C16 C20 49.0(4) .
C5 C10 C16 C20A 134.4(7) .
C5 C10 C16 C17A -34.4(9) .
C6 N1 C2 C1 179.0(3) .
C6 N1 C2 C3 0.3(4) .
C6 C5 C10 C9 -0.9(4) .
C6 C5 C10 C16 175.1(2) .
C6 C7 C8 C9 2.2(3) .
C6 C7 C8 C11 -175.43(18) .
C7 C8 C9 C10 0.2(4) .
C7 C8 C11 C12 -30.6(3) .
C7 C8 C11 C15 150.2(2) .
C8 C9 C10 C5 -1.0(4) .
C8 C9 C10 C16 -177.2(2) .
C8 C11 C12 C13 -179.32(18) .
C8 C11 C15 C14 179.1(2) .
C9 C8 C11 C12 151.7(2) .
C9 C8 C11 C15 -27.5(3) .
C9 C10 C16 C17 46.5(4) .
C9 C10 C16 C20 -135.0(3) .
C9 C10 C16 C20A -49.6(8) .
C9 C10 C16 C17A 141.7(9) .
C10 C5 C6 N1 -174.8(2) .
C10 C5 C6 C7 3.5(3) .
C10 C16 C17 C18 -178.9(3) .
C10 C16 C20 C19 179.8(3) .
C10 C16 C20A C19A 177.1(10) .
C10 C16 C17A C18A -179.7(10) .
C11 C8 C9 C10 177.9(2) .
C11 C12 C13 N2 -0.1(3) .
C12 C11 C15 C14 -0.2(3) .
C13 N2 C14 C15 -0.8(3) .
C14 N2 C13 C12 0.5(3) .
C15 C11 C12 C13 -0.1(3) .
C16 C17 C18 N3 -1.1(6) .
C16 C20A C19A N3 -2(2) .
C17 C16 C20 C19 -1.7(5) .
C17 C16 C20A C19A 59.7(12) .
C17 C16 C17A C18A -63.4(13) .
C18 N3 C19 C20 2.3(6) .
C18 N3 C19A C20A -58.7(15) .
C18 N3 C18A C17A 54.6(16) .
C19 N3 C18 C17 -1.3(5) .
C19 N3 C19A C20A 65.6(14) .
C19 N3 C18A C17A -72.4(15) .
C20 C16 C17 C18 2.5(5) .
C20 C16 C20A C19A -61.9(12) .
C20 C16 C17A C18A 61.4(13) .
C20A C16 C17 C18 -59.8(6) .
C20A C16 C20 C19 67.4(6) .
C20A C16 C17A C18A 11.2(18) .
C19A N3 C18 C17 58.4(6) .
C19A N3 C19 C20 -63.9(7) .
C19A N3 C18A C17A -22(2) .
C18A N3 C18 C17 -54.0(7) .
C18A N3 C19 C20 64.7(7) .
C18A N3 C19A C20A 18.1(19) .
C17A C16 C17 C18 59.0(7) .
C17A C16 C20 C19 -65.2(7) .
C17A C16 C20A C19A -13.3(17) .

loop_
_platon_squeeze_void_nr
_platon_squeeze_void_average_x
_platon_squeeze_void_average_y
_platon_squeeze_void_average_z
_platon_squeeze_void_volume
_platon_squeeze_void_count_electrons
_platon_squeeze_void_content
1 0.000 0.000 0.500 966 183 ' '
2 0.333 0.667 0.166 955 182 ' '
3 -0.333 0.333 0.833 952 181 ' '
